data_4062607
loop_
_publ_author_name
'Tsutsui, Shinobu'
'Sakamoto, Kenkichi'

_publ_section_title
;
2,3,5,6-Tetrasilyl- and 2,3,5,6-tetragermyl-1,4-benzoquinones:
X-ray Crystallographic Analysis and DFT Calculations
;
_journal_name_full Organometallics
_journal_paper_doi 10.1021/om034325a
_journal_year 2004
_chemical_formula_sum 'C16 H28 O2 Si4'
_chemical_formula_weight 364.74
_space_group_IT_number 61
_symmetry_cell_setting orthorhombic
_symmetry_space_group_name_Hall '-P 2ac 2ab'
_symmetry_space_group_name_H-M 'P b c a'
_cell_angle_alpha 90.00
_cell_angle_beta 90.00
_cell_angle_gamma 90.00
_cell_formula_units_Z 4
_cell_length_a 9.2970(19)
_cell_length_b 11.214(2)
_cell_length_c 19.780(4)
_cell_measurement_temperature 123(2)
_cell_volume 2062.2(7)
_diffrn_ambient_temperature 123(2)
_exptl_crystal_density_diffrn 1.175
_cod_depositor_comments
;
The following automatic conversions were performed:
'_symmetry_cell_setting' value 'Orthorhombic' changed to 'orthorhombic'
according to '/home/saulius/struct/CIF-dictionaries/cif_core.dic'
dictionary named 'cif_core.dic' version 2.4.1 from 2010-06-29.

Automatic conversion script
Id: cif_fix_enum 1527 2010-12-29 10:47:43Z saulius 
;
_cod_database_code 4062607

loop_
_symmetry_equiv_pos_as_xyz
'x, y, z'
'-x+1/2, -y, z+1/2'
'-x, y+1/2, -z+1/2'
'x+1/2, -y+1/2, -z'
'-x, -y, -z'
'x-1/2, y, -z-1/2'
'x, -y-1/2, z-1/2'
'-x-1/2, y-1/2, z'

loop_
_atom_site_label
_atom_site_type_symbol
_atom_site_fract_x
_atom_site_fract_y
_atom_site_fract_z
_atom_site_U_iso_or_equiv
_atom_site_adp_type
_atom_site_occupancy
_atom_site_symmetry_multiplicity
_atom_site_calc_flag
_atom_site_refinement_flags
_atom_site_disorder_assembly
_atom_site_disorder_group
C1 C 0.1132(2) 0.57398(18) 0.97387(11) 0.0189(5) Uani 1 1 d . . .
C2 C 0.0463(2) 0.60221(18) 1.04036(10) 0.0185(4) Uani 1 1 d . . .
C3 C 0.0618(2) 0.46730(18) 0.93502(10) 0.0189(5) Uani 1 1 d . . .
C4 C -0.0363(3) 0.72028(19) 1.16405(10) 0.0244(5) Uani 1 1 d . . .
H4A H 0.0098 0.7212 1.2092 0.029 Uiso 1 1 calc R . .
H4B H -0.1038 0.7884 1.1613 0.029 Uiso 1 1 calc R . .
C5 C 0.0990(3) 0.87610(19) 1.04862(12) 0.0308(6) Uani 1 1 d . . .
H5A H 0.1250 0.9417 1.0790 0.046 Uiso 1 1 calc R . .
H5B H 0.0018 0.8893 1.0310 0.046 Uiso 1 1 calc R . .
H5C H 0.1674 0.8728 1.0110 0.046 Uiso 1 1 calc R . .
C6 C 0.2889(3) 0.7051(2) 1.12905(15) 0.0441(7) Uani 1 1 d . . .
H6A H 0.3572 0.7037 1.0913 0.066 Uiso 1 1 calc R . .
H6B H 0.2913 0.6283 1.1526 0.066 Uiso 1 1 calc R . .
H6C H 0.3154 0.7689 1.1605 0.066 Uiso 1 1 calc R . .
C7 C 0.0854(3) 0.5434(2) 0.78694(12) 0.0323(6) Uani 1 1 d . . .
H7A H 0.1289 0.6191 0.8008 0.048 Uiso 1 1 calc R . .
H7B H -0.0194 0.5518 0.7857 0.048 Uiso 1 1 calc R . .
H7C H 0.1205 0.5216 0.7419 0.048 Uiso 1 1 calc R . .
C8 C 0.3348(2) 0.4026(2) 0.85007(12) 0.0306(5) Uani 1 1 d . . .
H8A H 0.3597 0.3410 0.8832 0.046 Uiso 1 1 calc R . .
H8B H 0.3816 0.4778 0.8625 0.046 Uiso 1 1 calc R . .
H8C H 0.3676 0.3778 0.8051 0.046 Uiso 1 1 calc R . .
O1 O 0.21027(17) 0.63738(13) 0.95100(8) 0.0277(4) Uani 1 1 d . . .
Si1 Si 0.10407(6) 0.73261(5) 1.09601(3) 0.02032(18) Uani 1 1 d . . .
Si2 Si 0.13581(6) 0.42392(5) 0.84882(3) 0.02016(18) Uani 1 1 d . . .

loop_
_atom_site_aniso_label
_atom_site_aniso_U_11
_atom_site_aniso_U_22
_atom_site_aniso_U_33
_atom_site_aniso_U_23
_atom_site_aniso_U_13
_atom_site_aniso_U_12
C1 0.0160(11) 0.0162(10) 0.0245(11) 0.0016(8) -0.0022(8) 0.0018(9)
C2 0.0186(11) 0.0142(10) 0.0228(11) -0.0001(8) -0.0029(9) 0.0025(8)
C3 0.0198(11) 0.0161(10) 0.0208(11) -0.0015(8) -0.0027(8) 0.0032(9)
C4 0.0316(13) 0.0172(11) 0.0244(12) -0.0040(9) 0.0004(9) -0.0006(10)
C5 0.0392(15) 0.0186(12) 0.0347(14) -0.0013(10) 0.0038(11) -0.0040(10)
C6 0.0313(15) 0.0438(16) 0.0570(17) -0.0189(14) -0.0160(13) 0.0069(12)
C7 0.0489(16) 0.0194(12) 0.0285(13) 0.0012(10) -0.0052(11) 0.0011(11)
C8 0.0291(13) 0.0281(13) 0.0344(13) -0.0047(11) 0.0066(10) 0.0016(10)
O1 0.0287(9) 0.0209(8) 0.0335(9) -0.0034(7) 0.0065(7) -0.0063(7)
Si1 0.0206(3) 0.0155(3) 0.0249(3) -0.0043(2) -0.0023(2) 0.0001(2)
Si2 0.0257(4) 0.0153(3) 0.0195(3) -0.0009(2) 0.0017(2) 0.0006(2)

loop_
_geom_bond_atom_site_label_1
_geom_bond_atom_site_label_2
_geom_bond_distance
_geom_bond_site_symmetry_2
_geom_bond_publ_flag
C1 O1 1.235(2) . ?
C1 C2 1.489(3) . ?
C1 C3 1.500(3) . ?
C2 C3 1.362(3) 5_567 ?
C2 Si1 1.908(2) . ?
C3 C2 1.362(3) 5_567 ?
C3 Si2 1.902(2) . ?
C4 Si2 1.880(2) 5_567 ?
C4 Si1 1.880(2) . ?
C5 Si1 1.863(2) . ?
C6 Si1 1.864(3) . ?
C7 Si2 1.874(2) . ?
C8 Si2 1.865(2) . ?
Si2 C4 1.880(2) 5_567 ?
